data_2206439
loop_
_publ_author_name
'Castonguay, Annie'
'Beauchamp, Andr\'e L.'
'Vachon, Jason'
'Zargarian, Davit'

_publ_section_title
;
 Chloro[\h^5^-1-(dimethylaminoethyl)indenyl](triphenylphosphine)nickel(II)
 diethyl ether hemisolvate
;
_journal_coeditor_code HB6236
_journal_issue 8
_journal_name_full 'Acta Crystallographica Section E'
_journal_page_first m1512
_journal_page_last m1513
_journal_paper_doi 10.1107/S160053680502129X
_journal_volume 61
_journal_year 2005
_chemical_formula_iupac '[Ni (C13 H16 N) Cl (C18 H15 P], 0.5C4 H10 O'
_chemical_formula_moiety 'C31 H31 Cl N Ni P, 0.5C4 H10 O'
_chemical_formula_sum 'C33 H36 Cl N Ni O0.5 P'
_chemical_formula_weight 579.77
_chemical_name_systematic
;
Chloro[\h^5^-1-(dimethylaminoethyl)indenyl](triphenylphosphine)nickel(II)
diethyl ether hemisolvate
;
_space_group_IT_number 2
_symmetry_cell_setting triclinic
_symmetry_space_group_name_Hall '-P 1'
_symmetry_space_group_name_H-M 'P -1'
_atom_sites_solution_hydrogens geom
_atom_sites_solution_primary direct
_atom_sites_solution_secondary difmap
_audit_creation_method SHELXL-97
_cell_angle_alpha 100.725(2)
_cell_angle_beta 98.363(2)
_cell_angle_gamma 90.364(2)
_cell_formula_units_Z 4
_cell_length_a 12.7839(5)
_cell_length_b 12.9973(6)
_cell_length_c 18.0683(8)
_cell_measurement_reflns_used 5841
_cell_measurement_temperature 100(2)
_cell_measurement_theta_max 55.05
_cell_measurement_theta_min 3.46
_cell_volume 2916.6(2)
_computing_cell_refinement 'SAINT (Bruker, 1999)'
_computing_data_collection 'SMART (Bruker, 1999)'
_computing_data_reduction SAINT
_computing_molecular_graphics 'SHELXTL (Bruker, 1999)'
_computing_publication_material 'UdMX (local program)'
_computing_structure_refinement 'SHELXL97 (Sheldrick, 1997)'
_computing_structure_solution 'SHELXS97 (Sheldrick, 1997)'
_diffrn_ambient_temperature 100(2)
_diffrn_detector_area_resol_mean 5.5
_diffrn_measured_fraction_theta_full 0.975
_diffrn_measured_fraction_theta_max 0.975
_diffrn_measurement_device_type 'Bruker SMART2000'
_diffrn_measurement_method \w
_diffrn_radiation_monochromator graphite
_diffrn_radiation_source 'Sealed Tube'
_diffrn_radiation_type CuK\a
_diffrn_radiation_wavelength 1.54178
_diffrn_reflns_av_R_equivalents 0.046
_diffrn_reflns_av_sigmaI/netI 0.0951
_diffrn_reflns_limit_h_max 13
_diffrn_reflns_limit_h_min -13
_diffrn_reflns_limit_k_max 13
_diffrn_reflns_limit_k_min -13
_diffrn_reflns_limit_l_max 19
_diffrn_reflns_limit_l_min -19
_diffrn_reflns_number 36298
_diffrn_reflns_theta_full 55.16
_diffrn_reflns_theta_max 55.16
_diffrn_reflns_theta_min 2.52
_diffrn_standards_decay_% 0.31
_diffrn_standards_number 0
_exptl_absorpt_coefficient_mu 2.495
_exptl_absorpt_correction_T_max 0.770
_exptl_absorpt_correction_T_min 0.600
_exptl_absorpt_correction_type multi-scan
_exptl_absorpt_process_details '(SADABS; Bruker, 1999)'
_exptl_crystal_colour red
_exptl_crystal_density_diffrn 1.320
_exptl_crystal_density_method 'not measured'
_exptl_crystal_description block
_exptl_crystal_F_000 1220
_exptl_crystal_size_max 0.20
_exptl_crystal_size_mid 0.15
_exptl_crystal_size_min 0.12
_refine_diff_density_max 0.767
_refine_diff_density_min -0.456
_refine_ls_extinction_method none
_refine_ls_goodness_of_fit_ref 0.947
_refine_ls_hydrogen_treatment constr
_refine_ls_matrix_type full
_refine_ls_number_parameters 682
_refine_ls_number_reflns 7196
_refine_ls_number_restraints 0
_refine_ls_restrained_S_all 0.947
_refine_ls_R_factor_all 0.0836
_refine_ls_R_factor_gt 0.0480
_refine_ls_shift/su_max 0.009
_refine_ls_shift/su_mean 0.000
_refine_ls_structure_factor_coef Fsqd
_refine_ls_weighting_details 'calc w = 1/[\s^2^(Fo^2^)+(0.0598P)^2^] where P = (Fo^2^+2Fc^2^)/3'
_refine_ls_weighting_scheme calc
_refine_ls_wR_factor_gt 0.1064
_refine_ls_wR_factor_ref 0.1184
_reflns_number_gt 4733
_reflns_number_total 7196
_reflns_threshold_expression I>2\s(I)
_cod_data_source_file hb6236.cif
_cod_data_source_block I
_cod_depositor_comments
;
The following automatic conversions were performed:
'_symmetry_cell_setting' value 'Triclinic' changed to 'triclinic'
according to '/home/saulius/struct/CIF-dictionaries/cif_core.dic'
dictionary named 'cif_core.dic' version 2.4.1 from
2010-06-29.

'_geom_bond_publ_flag' value 'Y' changed to 'y' according to
'/home/saulius/struct/CIF-dictionaries/cif_core.dic' dictionary named
'cif_core.dic' version 2.4.1 from 2010-06-29 (14 times).

Automatic conversion script
Id: cif_fix_enum 1527 2010-12-29 10:47:43Z saulius 

The following automatic conversions were performed:

'_symmetry_cell_setting' value 'Triclinic' changed to 'triclinic'
according to /home/saulius/struct/CIF-dictionaries/cif_core.dic
dictionary named 'cif_core.dic' version 2.4.1 from
2010-06-29.

'_geom_bond_publ_flag' value 'Y' changed to 'y'
according to /home/saulius/struct/CIF-dictionaries/cif_core.dic
dictionary named 'cif_core.dic' version 2.4.1 from 2010-06-29 (14
times).

Automatic conversion script
Id: cif_fix_values 1715 2011-07-08 13:25:40Z adriana 
;
_cod_original_formula_sum 'C33 H36 Cl1 N1 Ni1 O0.5 P1'
_cod_database_code 2206439
_cod_database_fobs_code 2206439

loop_
_symmetry_equiv_pos_as_xyz
'x, y, z'
'-x, -y, -z'

loop_
_atom_site_label
_atom_site_fract_x
_atom_site_fract_y
_atom_site_fract_z
_atom_site_U_iso_or_equiv
_atom_site_adp_type
_atom_site_calc_flag
_atom_site_refinement_flags
_atom_site_occupancy
_atom_site_type_symbol
Ni 0.78471(6) 0.18895(6) 0.56307(4) 0.0268(2) Uani d . 1 Ni
Cl 0.91680(9) 0.28963(9) 0.63055(6) 0.0313(3) Uani d . 1 Cl
P 0.68845(9) 0.31572(9) 0.53119(7) 0.0224(3) Uani d . 1 P
N 0.9127(3) -0.1672(3) 0.6066(2) 0.0340(11) Uani d . 1 N
C3 0.6864(4) 0.0625(3) 0.5134(3) 0.0312(13) Uani d . 1 C
H3 0.6395 0.0727 0.4697 0.037 Uiso calc R 1 H
C2 0.7930(4) 0.0325(3) 0.5147(3) 0.0291(13) Uani d . 1 C
H2 0.8268 0.0089 0.4715 0.035 Uiso calc R 1 H
C1 0.8400(4) 0.0438(3) 0.5913(3) 0.0285(13) Uani d . 1 C
C7A 0.7568(4) 0.0653(3) 0.6398(3) 0.0271(12) Uani d . 1 C
C7 0.7581(4) 0.0787(3) 0.7179(3) 0.0347(13) Uani d . 1 C
H7 0.8221 0.0736 0.7509 0.042 Uiso calc R 1 H
C6 0.6645(5) 0.0999(4) 0.7470(3) 0.0463(15) Uani d . 1 C
H6 0.6643 0.1086 0.8003 0.056 Uiso calc R 1 H
C5 0.5703(5) 0.1084(4) 0.6988(4) 0.0509(17) Uani d . 1 C
H5 0.5070 0.1222 0.7201 0.061 Uiso calc R 1 H
C4 0.5674(4) 0.0973(4) 0.6215(4) 0.0440(15) Uani d . 1 C
H4 0.5032 0.1045 0.5894 0.053 Uiso calc R 1 H
C3A 0.6609(4) 0.0750(3) 0.5911(3) 0.0289(13) Uani d . 1 C
C20 0.9534(4) 0.0237(4) 0.6177(3) 0.0351(13) Uani d . 1 C
H20A 0.9847 0.0851 0.6557 0.042 Uiso calc R 1 H
H20B 0.9928 0.0158 0.5738 0.042 Uiso calc R 1 H
C21 0.9666(4) -0.0740(4) 0.6532(3) 0.0472(15) Uani d . 1 C
H21A 1.0429 -0.0874 0.6636 0.057 Uiso calc R 1 H
H21B 0.9396 -0.0601 0.7027 0.057 Uiso calc R 1 H
C23 0.9565(4) -0.1975(4) 0.5352(3) 0.0571(17) Uani d . 1 C
H23A 0.9413 -0.1439 0.5038 0.086 Uiso calc R 1 H
H23B 0.9242 -0.2649 0.5074 0.086 Uiso calc R 1 H
H23C 1.0332 -0.2040 0.5467 0.086 Uiso calc R 1 H
C22 0.9205(4) -0.2535(4) 0.6471(3) 0.0664(19) Uani d . 1 C
H22A 0.9941 -0.2749 0.6544 0.100 Uiso calc R 1 H
H22B 0.8754 -0.3127 0.6175 0.100 Uiso calc R 1 H
H22C 0.8973 -0.2316 0.6968 0.100 Uiso calc R 1 H
C31 0.6627(3) 0.4052(4) 0.6158(2) 0.0205(11) Uani d . 1 C
C36 0.6585(3) 0.3652(3) 0.6817(3) 0.0235(12) Uani d . 1 C
H36 0.6803 0.2959 0.6838 0.028 Uiso calc R 1 H
C35 0.6228(3) 0.4255(4) 0.7442(3) 0.0242(12) Uani d . 1 C
H35 0.6195 0.3971 0.7887 0.029 Uiso calc R 1 H
C34 0.5921(3) 0.5263(4) 0.7419(3) 0.0269(12) Uani d . 1 C
H34 0.5651 0.5666 0.7840 0.032 Uiso calc R 1 H
C33 0.6007(3) 0.5685(4) 0.6787(3) 0.0251(12) Uani d . 1 C
H33 0.5829 0.6392 0.6783 0.030 Uiso calc R 1 H
C32 0.6351(3) 0.5089(4) 0.6155(3) 0.0248(12) Uani d . 1 C
H32 0.6399 0.5387 0.5719 0.030 Uiso calc R 1 H
C41 0.7366(3) 0.3972(3) 0.4706(2) 0.0201(11) Uani d . 1 C
C46 0.8451(4) 0.4116(3) 0.4710(2) 0.0247(12) Uani d . 1 C
H41 0.8940 0.3784 0.5030 0.030 Uiso calc R 1 H
C45 0.8820(4) 0.4736(4) 0.4254(3) 0.0318(13) Uani d . 1 C
H40 0.9561 0.4816 0.4259 0.038 Uiso calc R 1 H
C44 0.8136(4) 0.5239(4) 0.3794(3) 0.0305(13) Uani d . 1 C
H39 0.8399 0.5670 0.3487 0.037 Uiso calc R 1 H
C43 0.7057(4) 0.5112(3) 0.3784(2) 0.0298(13) Uani d . 1 C
H38 0.6575 0.5451 0.3464 0.036 Uiso calc R 1 H
C42 0.6676(4) 0.4490(3) 0.4239(2) 0.0252(12) Uani d . 1 C
H37 0.5935 0.4416 0.4232 0.030 Uiso calc R 1 H
C51 0.5545(3) 0.2748(3) 0.4835(2) 0.0206(11) Uani d . 1 C
C56 0.5423(4) 0.2134(3) 0.4106(3) 0.0252(12) Uani d . 1 C
H26 0.6021 0.2002 0.3850 0.030 Uiso calc R 1 H
C55 0.4438(4) 0.1716(4) 0.3752(3) 0.0355(14) Uani d . 1 C
H55 0.4364 0.1290 0.3258 0.043 Uiso calc R 1 H
C54 0.3568(4) 0.1918(4) 0.4115(3) 0.0363(14) Uani d . 1 C
H54 0.2894 0.1629 0.3869 0.044 Uiso calc R 1 H
C53 0.3661(4) 0.2534(4) 0.4831(3) 0.0362(14) Uani d . 1 C
H53 0.3057 0.2676 0.5078 0.043 Uiso calc R 1 H
C52 0.4659(4) 0.2948(3) 0.5188(3) 0.0260(12) Uani d . 1 C
H52 0.4729 0.3374 0.5682 0.031 Uiso calc R 1 H
Ni1 0.33374(5) 0.22629(5) 0.08605(4) 0.0225(2) Uani d . 1 Ni
Cl1 0.41450(9) 0.21710(9) -0.01393(6) 0.0304(3) Uani d . 1 Cl
P1 0.21311(9) 0.33656(9) 0.05737(7) 0.0210(3) Uani d . 1 P
N1 0.6510(3) 0.1460(3) 0.2317(2) 0.0317(11) Uani d . 1 N
C11 0.4258(3) 0.1080(3) 0.1333(2) 0.0220(12) Uani d . 1 C
C12 0.4059(4) 0.1931(4) 0.1880(3) 0.0284(12) Uani d . 1 C
H12 0.4582 0.2380 0.2216 0.034 Uiso calc R 1 H
C13 0.2952(4) 0.2022(4) 0.1858(2) 0.0254(12) Uani d . 1 C
H13 0.2604 0.2594 0.2115 0.030 Uiso calc R 1 H
C13A 0.2444(4) 0.1081(4) 0.1370(3) 0.0244(12) Uani d . 1 C
C14 0.1384(4) 0.0723(4) 0.1174(3) 0.0350(14) Uani d . 1 C
H14 0.0836 0.1101 0.1394 0.042 Uiso calc R 1 H
C15 0.1168(4) -0.0194(4) 0.0652(3) 0.0399(15) Uani d . 1 C
H15 0.0456 -0.0455 0.0520 0.048 Uiso calc R 1 H
C16 0.1946(4) -0.0753(4) 0.0309(3) 0.0365(14) Uani d . 1 C
H16 0.1758 -0.1381 -0.0051 0.044 Uiso calc R 1 H
C17 0.3000(4) -0.0402(4) 0.0489(3) 0.0299(13) Uani d . 1 C
H17 0.3536 -0.0773 0.0249 0.036 Uiso calc R 1 H
C17A 0.3242(4) 0.0509(4) 0.1031(2) 0.0220(12) Uani d . 1 C
C120 0.5291(3) 0.0699(4) 0.1122(3) 0.0331(13) Uani d . 1 C
H12A 0.5251 0.0613 0.0562 0.040 Uiso calc R 1 H
H12B 0.5397 -0.0002 0.1255 0.040 Uiso calc R 1 H
C121 0.6257(4) 0.1398(4) 0.1496(3) 0.0349(13) Uani d . 1 C
H12D 0.6875 0.1131 0.1256 0.042 Uiso calc R 1 H
H12C 0.6135 0.2113 0.1394 0.042 Uiso calc R 1 H
C123 0.7373(4) 0.2254(4) 0.2611(3) 0.0442(15) Uani d . 1 C
H12E 0.7555 0.2310 0.3163 0.066 Uiso calc R 1 H
H12F 0.7143 0.2934 0.2498 0.066 Uiso calc R 1 H
H12G 0.7995 0.2047 0.2366 0.066 Uiso calc R 1 H
C122 0.6840(4) 0.0464(4) 0.2509(3) 0.0495(15) Uani d . 1 C
H12H 0.6244 -0.0046 0.2362 0.074 Uiso calc R 1 H
H12I 0.7075 0.0556 0.3059 0.074 Uiso calc R 1 H
H12J 0.7424 0.0209 0.2235 0.074 Uiso calc R 1 H
C81 0.1063(3) 0.3557(3) 0.1143(2) 0.0187(11) Uani d . 1 C
C86 0.1254(3) 0.4119(3) 0.1886(3) 0.0234(12) Uani d . 1 C
H86 0.1951 0.4384 0.2091 0.028 Uiso calc R 1 H
C85 0.0466(4) 0.4302(3) 0.2333(3) 0.0257(12) Uani d . 1 C
H85 0.0621 0.4704 0.2834 0.031 Uiso calc R 1 H
C84 -0.0554(3) 0.3902(4) 0.2056(3) 0.0295(13) Uani d . 1 C
H84 -0.1098 0.4014 0.2365 0.035 Uiso calc R 1 H
C83 -0.0762(4) 0.3337(4) 0.1319(3) 0.0321(13) Uani d . 1 C
H83 -0.1458 0.3065 0.1121 0.039 Uiso calc R 1 H
C82 0.0031(3) 0.3161(3) 0.0866(3) 0.0267(12) Uani d . 1 C
H82 -0.0129 0.2767 0.0362 0.032 Uiso calc R 1 H
C61 0.1445(3) 0.2949(4) -0.0395(2) 0.0201(11) Uani d . 1 C
C62 0.1336(3) 0.1890(4) -0.0700(3) 0.0289(13) Uani d . 1 C
H62 0.1659 0.1400 -0.0417 0.035 Uiso calc R 1 H
C63 0.0759(4) 0.1533(4) -0.1417(3) 0.0332(13) Uani d . 1 C
H63 0.0676 0.0803 -0.1617 0.040 Uiso calc R 1 H
C64 0.0310(4) 0.2243(5) -0.1835(3) 0.0361(14) Uani d . 1 C
H64 -0.0090 0.2002 -0.2323 0.043 Uiso calc R 1 H
C65 0.0438(4) 0.3301(4) -0.1548(3) 0.0350(13) Uani d . 1 C
H65 0.0146 0.3793 -0.1842 0.042 Uiso calc R 1 H
C66 0.0991(3) 0.3639(4) -0.0832(3) 0.0273(12) Uani d . 1 C
H66 0.1064 0.4370 -0.0632 0.033 Uiso calc R 1 H
C71 0.2594(3) 0.4711(3) 0.0614(2) 0.0188(11) Uani d . 1 C
C76 0.1941(4) 0.5556(4) 0.0733(2) 0.0272(12) Uani d . 1 C
H76 0.1232 0.5442 0.0805 0.033 Uiso calc R 1 H
C75 0.2313(4) 0.6565(4) 0.0746(3) 0.0297(13) Uani d . 1 C
H75 0.1859 0.7138 0.0828 0.036 Uiso calc R 1 H
C74 0.3342(4) 0.6736(4) 0.0640(2) 0.0275(12) Uani d . 1 C
H74 0.3598 0.7427 0.0649 0.033 Uiso calc R 1 H
C73 0.3993(4) 0.5907(4) 0.0522(2) 0.0269(12) Uani d . 1 C
H73 0.4700 0.6027 0.0445 0.032 Uiso calc R 1 H
C72 0.3632(3) 0.4892(3) 0.0515(2) 0.0219(12) Uani d . 1 C
H72 0.4095 0.4325 0.0443 0.026 Uiso calc R 1 H
O 0.7140(3) 0.6458(3) 0.23968(19) 0.0451(10) Uani d . 1 O
C27 0.7773(5) 0.8023(4) 0.3277(3) 0.0650(18) Uani d . 1 C
H27A 0.7414 0.7858 0.3686 0.097 Uiso calc R 1 H
H27B 0.7847 0.8785 0.3328 0.097 Uiso calc R 1 H
H27C 0.8475 0.7722 0.3310 0.097 Uiso calc R 1 H
C26 0.7131(4) 0.7568(4) 0.2516(3) 0.0512(16) Uani d . 1 C
H26A 0.6394 0.7801 0.2505 0.061 Uiso calc R 1 H
H26B 0.7433 0.7819 0.2105 0.061 Uiso calc R 1 H
C25 0.6495(4) 0.5990(5) 0.1719(3) 0.0509(16) Uani d . 1 C
H25A 0.6710 0.6258 0.1283 0.061 Uiso calc R 1 H
H25B 0.5748 0.6165 0.1750 0.061 Uiso calc R 1 H
C24 0.6603(4) 0.4823(5) 0.1600(3) 0.0549(17) Uani d . 1 C
H24A 0.7329 0.4651 0.1520 0.082 Uiso calc R 1 H
H24B 0.6108 0.4488 0.1153 0.082 Uiso calc R 1 H
H24C 0.6445 0.4569 0.2051 0.082 Uiso calc R 1 H

loop_
_atom_site_aniso_label
_atom_site_aniso_U_11
_atom_site_aniso_U_22
_atom_site_aniso_U_33
_atom_site_aniso_U_12
_atom_site_aniso_U_13
_atom_site_aniso_U_23
Ni 0.0252(5) 0.0260(5) 0.0290(5) -0.0030(4) 0.0034(4) 0.0051(4)
Cl 0.0286(7) 0.0308(8) 0.0329(8) -0.0067(6) -0.0004(6) 0.0060(6)
P 0.0226(7) 0.0212(8) 0.0234(8) -0.0040(6) 0.0040(6) 0.0037(6)
N 0.034(3) 0.025(3) 0.045(3) 0.000(2) 0.013(2) 0.008(2)
C3 0.045(4) 0.010(3) 0.035(3) -0.011(2) -0.004(3) 0.003(2)
C2 0.033(3) 0.012(3) 0.039(4) -0.007(2) 0.003(3) -0.002(2)
C1 0.025(3) 0.025(3) 0.036(3) 0.004(2) -0.002(3) 0.013(3)
C7A 0.032(3) 0.023(3) 0.027(3) -0.001(2) 0.006(3) 0.006(2)
C7 0.047(4) 0.023(3) 0.039(4) 0.002(3) 0.015(3) 0.011(3)
C6 0.065(5) 0.033(4) 0.050(4) -0.001(3) 0.030(4) 0.016(3)
C5 0.054(5) 0.027(4) 0.086(5) 0.003(3) 0.046(4) 0.018(3)
C4 0.034(4) 0.027(4) 0.075(5) -0.009(3) 0.014(3) 0.016(3)
C3A 0.026(3) 0.014(3) 0.049(4) -0.003(2) 0.006(3) 0.010(3)
C20 0.029(3) 0.036(4) 0.040(3) 0.004(3) 0.003(3) 0.007(3)
C21 0.045(4) 0.042(4) 0.054(4) 0.009(3) 0.004(3) 0.010(3)
C23 0.055(4) 0.057(4) 0.061(4) 0.003(3) 0.015(3) 0.011(3)
C22 0.053(4) 0.066(5) 0.099(5) 0.014(3) 0.027(4) 0.050(4)
C31 0.012(3) 0.026(3) 0.023(3) -0.003(2) -0.002(2) 0.007(2)
C36 0.025(3) 0.014(3) 0.028(3) -0.004(2) 0.002(2) -0.002(3)
C35 0.024(3) 0.023(3) 0.025(3) -0.007(2) 0.004(2) 0.004(3)
C34 0.013(3) 0.035(4) 0.027(3) -0.003(2) 0.001(2) -0.006(3)
C33 0.028(3) 0.017(3) 0.025(3) -0.003(2) -0.005(2) -0.001(3)
C32 0.023(3) 0.030(3) 0.021(3) -0.001(2) -0.001(2) 0.007(3)
C41 0.023(3) 0.015(3) 0.022(3) -0.003(2) 0.004(2) 0.000(2)
C46 0.025(3) 0.025(3) 0.024(3) -0.001(2) 0.002(2) 0.003(2)
C45 0.025(3) 0.033(3) 0.039(3) -0.006(3) 0.009(3) 0.007(3)
C44 0.031(3) 0.032(3) 0.031(3) -0.006(3) 0.012(3) 0.008(3)
C43 0.040(4) 0.029(3) 0.022(3) 0.005(3) 0.004(3) 0.010(3)
C42 0.024(3) 0.026(3) 0.026(3) -0.004(2) 0.004(2) 0.005(3)
C51 0.022(3) 0.017(3) 0.022(3) -0.003(2) 0.000(2) 0.005(2)
C56 0.023(3) 0.020(3) 0.033(3) -0.004(2) 0.003(2) 0.008(3)
C55 0.039(4) 0.030(3) 0.036(3) -0.005(3) -0.006(3) 0.012(3)
C54 0.028(3) 0.030(4) 0.050(4) -0.007(3) -0.012(3) 0.018(3)
C53 0.022(3) 0.043(4) 0.046(4) -0.007(3) 0.008(3) 0.015(3)
C52 0.028(3) 0.018(3) 0.031(3) -0.002(2) 0.004(3) 0.002(2)
Ni1 0.0205(5) 0.0210(5) 0.0263(5) -0.0026(4) 0.0068(4) 0.0027(4)
Cl1 0.0311(7) 0.0264(8) 0.0372(8) -0.0024(6) 0.0170(6) 0.0058(6)
P1 0.0180(7) 0.0215(8) 0.0240(8) -0.0049(6) 0.0056(6) 0.0037(6)
N1 0.029(3) 0.032(3) 0.031(3) -0.009(2) 0.002(2) 0.002(2)
C11 0.027(3) 0.016(3) 0.021(3) 0.002(2) 0.003(2) 0.001(2)
C12 0.027(3) 0.023(3) 0.032(3) 0.001(2) 0.004(2) -0.002(3)
C13 0.031(3) 0.022(3) 0.023(3) 0.008(2) 0.009(2) 0.002(2)
C13A 0.029(3) 0.020(3) 0.028(3) -0.002(3) 0.008(2) 0.012(2)
C14 0.032(3) 0.041(4) 0.038(3) -0.005(3) 0.008(3) 0.022(3)
C15 0.030(3) 0.050(4) 0.043(4) -0.019(3) -0.005(3) 0.025(3)
C16 0.045(4) 0.027(3) 0.037(3) -0.016(3) 0.001(3) 0.009(3)
C17 0.038(3) 0.025(3) 0.030(3) -0.002(3) 0.008(3) 0.009(3)
C17A 0.026(3) 0.020(3) 0.022(3) -0.001(2) 0.003(2) 0.010(2)
C120 0.034(3) 0.029(3) 0.032(3) 0.003(3) 0.001(3) -0.004(3)
C121 0.024(3) 0.043(4) 0.038(4) 0.004(3) 0.009(3) 0.005(3)
C123 0.031(3) 0.048(4) 0.050(4) -0.013(3) 0.003(3) 0.003(3)
C122 0.044(4) 0.048(4) 0.060(4) 0.000(3) 0.007(3) 0.019(3)
C81 0.015(3) 0.017(3) 0.025(3) -0.002(2) 0.002(2) 0.005(2)
C86 0.017(3) 0.021(3) 0.032(3) -0.004(2) 0.002(2) 0.006(3)
C85 0.033(3) 0.022(3) 0.023(3) 0.000(2) 0.010(3) 0.004(2)
C84 0.020(3) 0.035(3) 0.035(3) -0.006(2) 0.014(2) 0.005(3)
C83 0.015(3) 0.045(4) 0.035(3) -0.006(2) 0.008(3) 0.002(3)
C82 0.024(3) 0.026(3) 0.030(3) -0.005(2) 0.007(3) 0.003(2)
C61 0.019(3) 0.013(3) 0.029(3) -0.006(2) 0.010(2) 0.001(3)
C62 0.025(3) 0.040(4) 0.025(3) -0.006(2) 0.006(2) 0.013(3)
C63 0.045(4) 0.023(3) 0.031(3) -0.017(3) 0.012(3) -0.004(3)
C64 0.025(3) 0.057(4) 0.026(3) -0.004(3) 0.005(3) 0.004(3)
C65 0.037(3) 0.040(4) 0.027(3) 0.009(3) 0.001(3) 0.007(3)
C66 0.029(3) 0.024(3) 0.029(3) -0.002(2) 0.007(3) 0.001(3)
C71 0.017(3) 0.021(3) 0.019(3) -0.007(2) 0.005(2) 0.004(2)
C76 0.020(3) 0.031(3) 0.032(3) -0.004(3) 0.003(2) 0.008(3)
C75 0.028(3) 0.025(3) 0.038(3) 0.000(2) 0.004(3) 0.010(3)
C74 0.036(3) 0.020(3) 0.028(3) -0.009(3) 0.006(3) 0.006(2)
C73 0.024(3) 0.031(3) 0.025(3) -0.010(3) 0.008(2) 0.002(2)
C72 0.025(3) 0.016(3) 0.024(3) -0.003(2) 0.004(2) 0.001(2)
O 0.047(2) 0.046(3) 0.045(2) -0.0004(19) 0.003(2) 0.019(2)
C27 0.068(5) 0.059(5) 0.071(5) 0.002(4) 0.010(4) 0.023(4)
C26 0.043(4) 0.045(4) 0.072(5) 0.005(3) 0.013(3) 0.023(3)
C25 0.039(4) 0.074(5) 0.044(4) 0.002(3) 0.005(3) 0.025(4)
C24 0.048(4) 0.077(5) 0.038(4) 0.006(3) 0.000(3) 0.010(3)

loop_
_atom_type_symbol
_atom_type_description
_atom_type_scat_dispersion_real
_atom_type_scat_dispersion_imag
_atom_type_scat_source
C C 0.0181 0.0091 'International Tables Vol C Tables 4.2.6.8 and 6.1.1.4'
H H 0.0000 0.0000 'International Tables Vol C Tables 4.2.6.8 and 6.1.1.4'
N N 0.0311 0.0180 'International Tables Vol C Tables 4.2.6.8 and 6.1.1.4'
O O 0.0492 0.0322 'International Tables Vol C Tables 4.2.6.8 and 6.1.1.4'
P P 0.2955 0.4335 'International Tables Vol C Tables 4.2.6.8 and 6.1.1.4'
Cl Cl 0.3639 0.7018 'International Tables Vol C Tables 4.2.6.8 and 6.1.1.4'
Ni Ni -3.0029 0.5091 'International Tables Vol C Tables 4.2.6.8 and 6.1.1.4'

loop_
_geom_angle_atom_site_label_1
_geom_angle_atom_site_label_2
_geom_angle_atom_site_label_3
_geom_angle
_geom_angle_publ_flag
C3 Ni C2 40.33(16) ?
C3 Ni C1 66.11(18) n
C2 Ni C1 38.95(16) ?
C3 Ni P 100.50(14) n
C2 Ni P 133.42(14) ?
C1 Ni P 165.00(13) n
C3 Ni Cl 163.27(15) n
C2 Ni Cl 125.76(14) ?
C1 Ni Cl 97.16(13) n
P Ni Cl 96.07(5) n
C3 Ni C3A 38.47(16) ?
C2 Ni C3A 63.88(18) ?
C1 Ni C3A 62.51(17) ?
P Ni C3A 102.93(13) ?
Cl Ni C3A 134.54(13) ?
C3 Ni C7A 63.04(18) ?
C2 Ni C7A 63.10(17) ?
C1 Ni C7A 37.65(16) ?
P Ni C7A 131.27(12) ?
Cl Ni C7A 103.87(12) ?
C3A Ni C7A 35.21(15) ?
C31 P C41 105.8(2) ?
C31 P C51 101.9(2) ?
C41 P C51 103.8(2) ?
C31 P Ni 110.11(15) ?
C41 P Ni 119.07(15) ?
C51 P Ni 114.48(14) ?
C22 N C21 110.9(4) ?
C22 N C23 109.2(4) ?
C21 N C23 111.2(4) ?
C2 C3 C3A 108.3(4) ?
C2 C3 Ni 70.7(3) ?
C3A C3 Ni 81.4(3) ?
C2 C3 H3 125.9 ?
C3A C3 H3 125.9 ?
Ni C3 H3 114.2 ?
C1 C2 C3 108.1(4) ?
C1 C2 Ni 73.4(3) ?
C3 C2 Ni 69.0(2) ?
C1 C2 H2 126 ?
C3 C2 H2 126 ?
Ni C2 H2 123.3 ?
C2 C1 C7A 108.5(4) ?
C2 C1 C20 125.2(5) ?
C7A C1 C20 125.9(4) ?
C2 C1 Ni 67.7(3) ?
C7A C1 Ni 79.5(3) ?
C20 C1 Ni 124.4(3) ?
C7 C7A C3A 120.1(5) ?
C7 C7A C1 132.7(5) ?
C3A C7A C1 107.2(4) ?
C7 C7A Ni 130.1(3) ?
C3A C7A Ni 71.1(3) ?
C1 C7A Ni 62.9(2) ?
C6 C7 C7A 118.8(5) ?
C6 C7 H7 120.6 ?
C7A C7 H7 120.6 ?
C7 C6 C5 120.9(5) ?
C7 C6 H6 119.6 ?
C5 C6 H6 119.6 ?
C4 C5 C6 121.4(5) ?
C4 C5 H5 119.3 ?
C6 C5 H5 119.3 ?
C5 C4 C3A 118.5(5) ?
C5 C4 H4 120.7 ?
C3A C4 H4 120.7 ?
C4 C3A C7A 120.3(5) ?
C4 C3A C3 132.6(5) ?
C7A C3A C3 107.0(4) ?
C4 C3A Ni 129.5(3) ?
C7A C3A Ni 73.7(3) ?
C3 C3A Ni 60.1(2) ?
C1 C20 C21 112.9(4) ?
C1 C20 H20A 109 ?
C21 C20 H20A 109 ?
C1 C20 H20B 109 ?
C21 C20 H20B 109 ?
H20A C20 H20B 107.8 ?
N C21 C20 114.3(4) ?
N C21 H21A 108.7 ?
C20 C21 H21A 108.7 ?
N C21 H21B 108.7 ?
C20 C21 H21B 108.7 ?
H21A C21 H21B 107.6 ?
N C23 H23A 109.5 ?
N C23 H23B 109.5 ?
H23A C23 H23B 109.5 ?
N C23 H23C 109.5 ?
H23A C23 H23C 109.5 ?
H23B C23 H23C 109.5 ?
N C22 H22A 109.5 ?
N C22 H22B 109.5 ?
H22A C22 H22B 109.5 ?
N C22 H22C 109.5 ?
H22A C22 H22C 109.5 ?
H22B C22 H22C 109.5 ?
C36 C31 C32 118.4(4) ?
C36 C31 P 118.1(3) ?
C32 C31 P 123.0(3) ?
C35 C36 C31 120.6(4) ?
C35 C36 H36 119.7 ?
C31 C36 H36 119.7 ?
C34 C35 C36 120.1(4) ?
C34 C35 H35 120 ?
C36 C35 H35 120 ?
C33 C34 C35 119.9(4) ?
C33 C34 H34 120.1 ?
C35 C34 H34 120.1 ?
C34 C33 C32 120.6(4) ?
C34 C33 H33 119.7 ?
C32 C33 H33 119.7 ?
C33 C32 C31 120.2(4) ?
C33 C32 H32 119.9 ?
C31 C32 H32 119.9 ?
C42 C41 C46 117.8(4) ?
C42 C41 P 121.8(3) ?
C46 C41 P 120.5(3) ?
C45 C46 C41 120.7(4) ?
C45 C46 H41 119.7 ?
C41 C46 H41 119.7 ?
C44 C45 C46 121.1(4) ?
C44 C45 H40 119.4 ?
C46 C45 H40 119.4 ?
C45 C44 C43 119.2(4) ?
C45 C44 H39 120.4 ?
C43 C44 H39 120.4 ?
C44 C43 C42 120.3(4) ?
C44 C43 H38 119.9 ?
C42 C43 H38 119.9 ?
C43 C42 C41 121.0(4) ?
C43 C42 H37 119.5 ?
C41 C42 H37 119.5 ?
C52 C51 C56 118.6(4) ?
C52 C51 P 122.9(3) ?
C56 C51 P 118.4(3) ?
C55 C56 C51 120.6(4) ?
C55 C56 H26 119.7 ?
C51 C56 H26 119.7 ?
C54 C55 C56 119.9(5) ?
C54 C55 H55 120 ?
C56 C55 H55 120 ?
C55 C54 C53 120.8(5) ?
C55 C54 H54 119.6 ?
C53 C54 H54 119.6 ?
C54 C53 C52 119.0(5) ?
C54 C53 H53 120.5 ?
C52 C53 H53 120.5 ?
C51 C52 C53 121.1(4) ?
C51 C52 H52 119.5 ?
C53 C52 H52 119.5 ?
C13 Ni1 C12 40.66(16) ?
C13 Ni1 C11 66.26(17) n
C12 Ni1 C11 38.32(15) ?
C13 Ni1 P1 100.03(13) n
C12 Ni1 P1 132.84(13) ?
C11 Ni1 P1 165.42(12) n
C13 Ni1 Cl1 161.63(14) n
C12 Ni1 Cl1 123.03(13) ?
C11 Ni1 Cl1 95.43(12) n
P1 Ni1 Cl1 98.34(5) n
C13 Ni1 C13A 38.61(16) ?
C12 Ni1 C13A 63.82(17) ?
C11 Ni1 C13A 62.67(16) ?
P1 Ni1 C13A 103.72(12) ?
Cl1 Ni1 C13A 135.12(12) ?
C13 Ni1 C17A 63.01(17) ?
C12 Ni1 C17A 62.44(16) ?
C11 Ni1 C17A 37.65(15) ?
P1 Ni1 C17A 132.75(12) ?
Cl1 Ni1 C17A 103.77(12) ?
C13A Ni1 C17A 35.16(14) ?
C81 P1 C61 103.47(19) ?
C81 P1 C71 102.1(2) ?
C61 P1 C71 104.7(2) ?
C81 P1 Ni1 117.33(14) ?
C61 P1 Ni1 111.23(16) ?
C71 P1 Ni1 116.42(15) ?
C122 N1 C121 112.0(4) ?
C122 N1 C123 109.3(4) ?
C121 N1 C123 108.1(4) ?
C12 C11 C17A 107.2(4) ?
C12 C11 C120 129.1(4) ?
C17A C11 C120 123.4(4) ?
C12 C11 Ni1 66.6(3) ?
C17A C11 Ni1 78.3(3) ?
C120 C11 Ni1 125.5(3) ?
C11 C12 C13 109.3(4) ?
C11 C12 Ni1 75.1(3) ?
C13 C12 Ni1 68.0(2) ?
C11 C12 H12 125.4 ?
C13 C12 H12 125.4 ?
Ni1 C12 H12 123.1 ?
C12 C13 C13A 107.6(4) ?
C12 C13 Ni1 71.4(3) ?
C13A C13 Ni1 81.6(3) ?
C12 C13 H13 126.2 ?
C13A C13 H13 126.2 ?
Ni1 C13 H13 113.2 ?
C14 C13A C17A 120.1(4) ?
C14 C13A C13 132.7(5) ?
C17A C13A C13 107.1(4) ?
C14 C13A Ni1 128.6(3) ?
C17A C13A Ni1 74.6(3) ?
C13 C13A Ni1 59.8(2) ?
C15 C14 C13A 117.6(5) ?
C15 C14 H14 121.2 ?
C13A C14 H14 121.2 ?
C14 C15 C16 122.6(5) ?
C14 C15 H15 118.7 ?
C16 C15 H15 118.7 ?
C15 C16 C17 120.6(5) ?
C15 C16 H16 119.7 ?
C17 C16 H16 119.7 ?
C17A C17 C16 117.8(5) ?
C17A C17 H17 121.1 ?
C16 C17 H17 121.1 ?
C17 C17A C13A 121.3(4) ?
C17 C17A C11 130.9(4) ?
C13A C17A C11 107.8(4) ?
C17 C17A NI1 129.3(3) ?
C13A C17A NI1 70.3(3) ?
C11 C17A NI1 64.0(2) ?
C11 C120 C121 115.7(4) ?
C11 C120 H12A 108.4 ?
C121 C120 H12A 108.4 ?
C11 C120 H12B 108.4 ?
C121 C120 H12B 108.4 ?
H12A C120 H12B 107.4 ?
N1 C121 C120 114.3(4) ?
N1 C121 H12D 108.7 ?
C120 C121 H12D 108.7 ?
N1 C121 H12C 108.7 ?
C120 C121 H12C 108.7 ?
H12D C121 H12C 107.6 ?
N1 C123 H12E 109.5 ?
N1 C123 H12F 109.5 ?
H12E C123 H12F 109.5 ?
N1 C123 H12G 109.5 ?
H12E C123 H12G 109.5 ?
H12F C123 H12G 109.5 ?
N1 C122 H12H 109.5 ?
N1 C122 H12I 109.5 ?
H12H C122 H12I 109.5 ?
N1 C122 H12J 109.5 ?
H12H C122 H12J 109.5 ?
H12I C122 H12J 109.5 ?
C86 C81 C82 117.3(4) ?
C86 C81 P1 119.9(3) ?
C82 C81 P1 122.8(3) ?
C85 C86 C81 122.0(4) ?
C85 C86 H86 119 ?
C81 C86 H86 119 ?
C86 C85 C84 120.3(4) ?
C86 C85 H85 119.8 ?
C84 C85 H85 119.8 ?
C83 C84 C85 118.6(4) ?
C83 C84 H84 120.7 ?
C85 C84 H84 120.7 ?
C84 C83 C82 121.1(4) ?
C84 C83 H83 119.5 ?
C82 C83 H83 119.5 ?
C83 C82 C81 120.7(4) ?
C83 C82 H82 119.7 ?
C81 C82 H82 119.7 ?
C66 C61 C62 118.0(4) ?
C66 C61 P1 123.1(4) ?
C62 C61 P1 118.8(4) ?
C61 C62 C63 120.8(5) ?
C61 C62 H62 119.6 ?
C63 C62 H62 119.6 ?
C64 C63 C62 119.6(5) ?
C64 C63 H63 120.2 ?
C62 C63 H63 120.2 ?
C63 C64 C65 120.2(5) ?
C63 C64 H64 119.9 ?
C65 C64 H64 119.9 ?
C66 C65 C64 119.3(5) ?
C66 C65 H65 120.3 ?
C64 C65 H65 120.3 ?
C65 C66 C61 121.9(5) ?
C65 C66 H66 119.1 ?
C61 C66 H66 119.1 ?
C76 C71 C72 118.9(4) ?
C76 C71 P1 122.2(3) ?
C72 C71 P1 118.9(3) ?
C75 C76 C71 120.7(4) ?
C75 C76 H76 119.7 ?
C71 C76 H76 119.7 ?
C74 C75 C76 120.0(4) ?
C74 C75 H75 120 ?
C76 C75 H75 120 ?
C73 C74 C75 119.8(4) ?
C73 C74 H74 120.1 ?
C75 C74 H74 120.1 ?
C74 C73 C72 120.8(4) ?
C74 C73 H73 119.6 ?
C72 C73 H73 119.6 ?
C71 C72 C73 119.8(4) ?
C71 C72 H72 120.1 ?
C73 C72 H72 120.1 ?
C25 O C26 112.1(4) ?
C26 C27 H27A 109.5 ?
C26 C27 H27B 109.5 ?
H27A C27 H27B 109.5 ?
C26 C27 H27C 109.5 ?
H27A C27 H27C 109.5 ?
H27B C27 H27C 109.5 ?
O C26 C27 109.6(5) ?
O C26 H26A 109.7 ?
C27 C26 H26A 109.7 ?
O C26 H26B 109.7 ?
C27 C26 H26B 109.7 ?
H26A C26 H26B 108.2 ?
O C25 C24 109.1(4) ?
O C25 H25A 109.9 ?
C24 C25 H25A 109.9 ?
O C25 H25B 109.9 ?
C24 C25 H25B 109.9 ?
H25A C25 H25B 108.3 ?
C25 C24 H24A 109.5 ?
C25 C24 H24B 109.5 ?
H24A C24 H24B 109.5 ?
C25 C24 H24C 109.5 ?
H24A C24 H24C 109.5 ?
H24B C24 H24C 109.5 ?

loop_
_geom_bond_atom_site_label_1
_geom_bond_atom_site_label_2
_geom_bond_distance
_geom_bond_publ_flag
Ni C3 2.045(4) y
Ni C2 2.068(4) y
Ni C1 2.142(4) y
Ni C3a 2.332(5) y
Ni C7a 2.366(5) y
Ni P 2.1758(14) y
Ni Cl 2.1976(13) y
P C31 1.813(5) ?
P C41 1.821(4) ?
P C51 1.830(4) ?
N C22 1.446(6) n
N C21 1.447(6) n
N C23 1.469(6) n
C3 C2 1.418(6) n
C3 C3a 1.467(6) n
C3 H3 0.95 ?
C2 C1 1.406(6) n
C2 H2 0.95 ?
C1 C7a 1.470(6) n
C1 C20 1.499(6) n
C7a C7 1.388(6) ?
C7a C3a 1.421(6) n
C7 C6 1.385(7) ?
C7 H7 0.95 ?
C6 C5 1.396(7) ?
C6 H6 0.95 ?
C5 C4 1.372(7) ?
C5 H5 0.95 ?
C4 C3a 1.397(6) ?
C4 H4 0.95 ?
C20 C21 1.525(6) n
C20 H20a 0.99 ?
C20 H20b 0.99 ?
C21 H21a 0.99 ?
C21 H21b 0.99 ?
C23 H23a 0.98 ?
C23 H23b 0.98 ?
C23 H23c 0.98 ?
C22 H22a 0.98 ?
C22 H22b 0.98 ?
C22 H22c 0.98 ?
C31 C36 1.392(6) ?
C31 C32 1.396(6) ?
C36 C35 1.387(6) ?
C36 H36 0.95 ?
C35 C34 1.376(6) ?
C35 H35 0.95 ?
C34 C33 1.374(6) ?
C34 H34 0.95 ?
C33 C32 1.384(6) ?
C33 H33 0.95 ?
C32 H32 0.95 ?
C41 C42 1.395(6) ?
C41 C46 1.398(6) ?
C46 C45 1.381(6) ?
C46 H41 0.95 ?
C45 C44 1.371(6) ?
C45 H40 0.95 ?
C44 C43 1.386(6) ?
C44 H39 0.95 ?
C43 C42 1.387(6) ?
C43 H38 0.95 ?
C42 H37 0.95 ?
C51 C52 1.382(6) ?
C51 C56 1.394(6) ?
C56 C55 1.385(6) ?
C56 H26 0.95 ?
C55 C54 1.375(6) ?
C55 H55 0.95 ?
C54 C53 1.378(6) ?
C54 H54 0.95 ?
C53 C52 1.398(6) ?
C53 H53 0.95 ?
C52 H52 0.95 ?
Ni1 C13 2.014(4) y
Ni1 C12 2.059(5) y
Ni1 C11 2.168(4) y
Ni1 C13a 2.306(4) y
Ni1 C17a 2.361(4) y
Ni1 P1 2.1846(14) y
Ni1 Cl1 2.1925(13) y
P1 C81 1.817(4) ?
P1 C61 1.822(4) ?
P1 C71 1.828(4) ?
N1 C122 1.451(6) n
N1 C121 1.458(5) n
N1 C123 1.475(5) n
C11 C12 1.391(6) n
C11 C17a 1.473(6) n
C11 C120 1.490(6) n
C12 C13 1.415(6) n
C12 H12 0.95 ?
C13 C13a 1.455(6) n
C13 H13 0.95 ?
C13a C14 1.403(6) n
C13a C17a 1.411(6) n
C14 C15 1.374(6) ?
C14 H14 0.95 ?
C15 C16 1.386(7) ?
C15 H15 0.95 ?
C16 C17 1.393(6) ?
C16 H16 0.95 ?
C17 C17a 1.389(6) ?
C17 H17 0.95 ?
C120 C121 1.523(6) n
C120 H12a 0.99 ?
C120 H12b 0.99 ?
C121 H12d 0.99 ?
C121 H12c 0.99 ?
C123 H12e 0.98 ?
C123 H12f 0.98 ?
C123 H12g 0.98 ?
C122 H12h 0.98 ?
C122 H12i 0.98 ?
C122 H12j 0.98 ?
C81 C86 1.391(6) ?
C81 C82 1.399(6) ?
C86 C85 1.376(6) ?
C86 H86 0.95 ?
C85 C84 1.388(6) ?
C85 H85 0.95 ?
C84 C83 1.382(6) ?
C84 H84 0.95 ?
C83 C82 1.388(6) ?
C83 H83 0.95 ?
C82 H82 0.95 ?
C61 C66 1.379(6) ?
C61 C62 1.382(6) ?
C62 C63 1.389(6) ?
C62 H62 0.95 ?
C63 C64 1.375(6) ?
C63 H63 0.95 ?
C64 C65 1.376(6) ?
C64 H64 0.95 ?
C65 C66 1.374(6) ?
C65 H65 0.95 ?
C66 H66 0.95 ?
C71 C76 1.388(6) ?
C71 C72 1.389(6) ?
C76 C75 1.387(6) ?
C76 H76 0.95 ?
C75 C74 1.378(6) ?
C75 H75 0.95 ?
C74 C73 1.370(6) ?
C74 H74 0.95 ?
C73 C72 1.392(6) ?
C73 H73 0.95 ?
C72 H72 0.95 ?
O C25 1.405(6) ?
O C26 1.418(6) ?
C27 C26 1.508(7) ?
C27 H27a 0.98 ?
C27 H27b 0.98 ?
C27 H27c 0.98 ?
C26 H26a 0.99 ?
C26 H26b 0.99 ?
C25 C24 1.502(7) ?
C25 H25a 0.99 ?
C25 H25b 0.99 ?
C24 H24a 0.98 ?
C24 H24b 0.98 ?
C24 H24c 0.98 ?

loop_
_geom_torsion_atom_site_label_1
_geom_torsion_atom_site_label_2
_geom_torsion_atom_site_label_3
_geom_torsion_atom_site_label_4
_geom_torsion
C3 Ni P C31 120.4(2)
C2 Ni P C31 147.3(2)
C1 Ni P C31 94.5(6)
Cl Ni P C31 -57.29(15)
C3A Ni P C31 81.1(2)
C7A Ni P C31 57.2(2)
C3 Ni P C41 -117.2(2)
C2 Ni P C41 -90.3(3)
C1 Ni P C41 -143.1(6)
Cl Ni P C41 65.11(16)
C3A Ni P C41 -156.5(2)
C7A Ni P C41 179.6(2)
C3 Ni P C51 6.3(2)
C2 Ni P C51 33.2(3)
C1 Ni P C51 -19.5(6)
Cl Ni P C51 -171.33(17)
C3A Ni P C51 -32.9(2)
C7A Ni P C51 -56.9(2)
C1 Ni C3 C2 -37.6(3)
P Ni C3 C2 149.5(3)
Cl Ni C3 C2 -38.6(7)
C3A Ni C3 C2 -112.9(4)
C7A Ni C3 C2 -79.3(3)
C2 Ni C3 C3A 112.9(4)
C1 Ni C3 C3A 75.3(3)
P Ni C3 C3A -97.6(3)
Cl Ni C3 C3A 74.3(6)
C7A Ni C3 C3A 33.5(2)
C3A C3 C2 C1 -10.2(5)
Ni C3 C2 C1 63.4(3)
C3A C3 C2 Ni -73.6(3)
C3 Ni C2 C1 -117.5(4)
P Ni C2 C1 -160.9(2)
Cl Ni C2 C1 49.7(3)
C3A Ni C2 C1 -77.8(3)
C7A Ni C2 C1 -38.3(3)
C1 Ni C2 C3 117.5(4)
P Ni C2 C3 -43.4(4)
Cl Ni C2 C3 167.2(2)
C3A Ni C2 C3 39.7(3)
C7A Ni C2 C3 79.2(3)
C3 C2 C1 C7A 9.2(5)
Ni C2 C1 C7A 69.8(3)
C3 C2 C1 C20 -177.8(4)
Ni C2 C1 C20 -117.2(4)
C3 C2 C1 Ni -60.6(3)
C3 Ni C1 C2 38.9(3)
P Ni C1 C2 66.9(6)
Cl Ni C1 C2 -141.4(3)
C3A Ni C1 C2 81.6(3)
C7A Ni C1 C2 115.2(4)
C3 Ni C1 C7A -76.3(3)
C2 Ni C1 C7A -115.2(4)
P Ni C1 C7A -48.3(7)
Cl Ni C1 C7A 103.5(2)
C3A Ni C1 C7A -33.6(2)
C3 Ni C1 C20 157.2(5)
C2 Ni C1 C20 118.3(5)
P Ni C1 C20 -174.9(3)
Cl Ni C1 C20 -23.1(4)
C3A Ni C1 C20 -160.1(5)
C7A Ni C1 C20 -126.6(5)
C2 C1 C7A C7 177.1(5)
C20 C1 C7A C7 4.2(8)
Ni C1 C7A C7 -120.9(5)
C2 C1 C7A C3A -4.6(5)
C20 C1 C7A C3A -177.6(4)
Ni C1 C7A C3A 57.4(3)
C2 C1 C7A Ni -62.0(3)
C20 C1 C7A Ni 125.1(5)
C3 Ni C7A C7 -150.5(5)
C2 Ni C7A C7 164.0(5)
C1 Ni C7A C7 124.4(6)
P Ni C7A C7 -70.5(5)
Cl Ni C7A C7 40.7(5)
C3A Ni C7A C7 -113.9(6)
C3 Ni C7A C3A -36.6(3)
C2 Ni C7A C3A -82.1(3)
C1 Ni C7A C3A -121.7(4)
P Ni C7A C3A 43.4(3)
Cl Ni C7A C3A 154.6(3)
C3 Ni C7A C1 85.1(3)
C2 Ni C7A C1 39.6(3)
P Ni C7A C1 165.1(2)
Cl Ni C7A C1 -83.7(3)
C3A Ni C7A C1 121.7(4)
C3A C7A C7 C6 1.1(7)
C1 C7A C7 C6 179.2(5)
Ni C7A C7 C6 91.1(5)
C7A C7 C6 C5 -0.5(7)
C7 C6 C5 C4 -0.6(8)
C6 C5 C4 C3A 1.2(7)
C5 C4 C3A C7A -0.6(7)
C5 C4 C3A C3 -177.3(4)
C5 C4 C3A Ni -94.1(6)
C7 C7A C3A C4 -0.5(7)
C1 C7A C3A C4 -179.0(4)
Ni C7A C3A C4 -126.6(4)
C7 C7A C3A C3 176.9(4)
C1 C7A C3A C3 -1.6(5)
Ni C7A C3A C3 50.8(3)
C7 C7A C3A Ni 126.1(4)
C1 C7A C3A Ni -52.4(3)
C2 C3 C3A C4 -175.8(5)
Ni C3 C3A C4 117.9(5)
C2 C3 C3A C7A 7.3(5)
Ni C3 C3A C7A -59.0(3)
C2 C3 C3A Ni 66.3(3)
C3 Ni C3A C4 -122.6(6)
C2 Ni C3A C4 -164.2(6)
C1 Ni C3A C4 152.0(6)
P Ni C3A C4 -31.9(5)
Cl Ni C3A C4 80.3(5)
C7A Ni C3A C4 116.1(6)
C3 Ni C3A C7A 121.3(4)
C2 Ni C3A C7A 79.7(3)
C1 Ni C3A C7A 35.8(3)
P Ni C3A C7A -148.0(3)
Cl Ni C3A C7A -35.8(3)
C2 Ni C3A C3 -41.6(3)
C1 Ni C3A C3 -85.5(3)
P Ni C3A C3 90.7(3)
Cl Ni C3A C3 -157.1(2)
C7A Ni C3A C3 -121.3(4)
C2 C1 C20 C21 -109.7(5)
C7A C1 C20 C21 62.0(6)
Ni C1 C20 C21 164.9(3)
C22 N C21 C20 -174.5(4)
C23 N C21 C20 63.8(5)
C1 C20 C21 N 51.6(6)
C41 P C31 C36 -159.4(3)
C51 P C31 C36 92.4(3)
Ni P C31 C36 -29.5(4)
C41 P C31 C32 28.1(4)
C51 P C31 C32 -80.1(4)
Ni P C31 C32 158.0(3)
C32 C31 C36 C35 3.1(6)
P C31 C36 C35 -169.7(3)
C31 C36 C35 C34 -0.7(6)
C36 C35 C34 C33 -2.5(6)
C35 C34 C33 C32 3.2(6)
C34 C33 C32 C31 -0.7(6)
C36 C31 C32 C33 -2.4(6)
P C31 C32 C33 170.1(3)
C31 P C41 C42 -81.6(4)
C51 P C41 C42 25.2(4)
Ni P C41 C42 153.9(3)
C31 P C41 C46 96.8(4)
C51 P C41 C46 -156.3(4)
Ni P C41 C46 -27.7(4)
C42 C41 C46 C45 -1.2(6)
P C41 C46 C45 -179.7(3)
C41 C46 C45 C44 1.0(7)
C46 C45 C44 C43 -0.6(7)
C45 C44 C43 C42 0.6(7)
C44 C43 C42 C41 -0.9(7)
C46 C41 C42 C43 1.2(6)
P C41 C42 C43 179.7(3)
C31 P C51 C52 -12.5(4)
C41 P C51 C52 -122.3(4)
Ni P C51 C52 106.3(4)
C31 P C51 C56 172.8(4)
C41 P C51 C56 63.0(4)
Ni P C51 C56 -68.4(4)
C52 C51 C56 C55 -1.4(7)
P C51 C56 C55 173.5(3)
C51 C56 C55 C54 1.0(7)
C56 C55 C54 C53 0.0(7)
C55 C54 C53 C52 -0.4(7)
C56 C51 C52 C53 1.0(7)
P C51 C52 C53 -173.7(3)
C54 C53 C52 C51 -0.1(7)
C13 Ni1 P1 C81 -10.7(2)
C12 Ni1 P1 C81 -38.2(2)
C11 Ni1 P1 C81 8.5(5)
Cl1 Ni1 P1 C81 169.28(16)
C13A Ni1 P1 C81 28.7(2)
C17A Ni1 P1 C81 51.7(2)
C13 Ni1 P1 C61 -129.5(2)
C12 Ni1 P1 C61 -157.0(2)
C11 Ni1 P1 C61 -110.3(5)
Cl1 Ni1 P1 C61 50.47(15)
C13A Ni1 P1 C61 -90.14(19)
C17A Ni1 P1 C61 -67.1(2)
C13 Ni1 P1 C71 110.7(2)
C12 Ni1 P1 C71 83.2(2)
C11 Ni1 P1 C71 129.9(5)
Cl1 Ni1 P1 C71 -69.35(16)
C13A Ni1 P1 C71 150.03(19)
C17A Ni1 P1 C71 173.1(2)
C13 Ni1 C11 C12 -38.7(3)
P1 Ni1 C11 C12 -59.5(6)
Cl1 Ni1 C11 C12 139.7(3)
C13A Ni1 C11 C12 -81.5(3)
C17A Ni1 C11 C12 -114.7(4)
C13 Ni1 C11 C17A 76.0(3)
C12 Ni1 C11 C17A 114.7(4)
P1 Ni1 C11 C17A 55.3(6)
Cl1 Ni1 C11 C17A -105.6(2)
C13A Ni1 C11 C17A 33.2(2)
C13 Ni1 C11 C120 -161.1(4)
C12 Ni1 C11 C120 -122.4(5)
P1 Ni1 C11 C120 178.2(3)
Cl1 Ni1 C11 C120 17.3(4)
C13A Ni1 C11 C120 156.1(4)
C17A Ni1 C11 C120 122.9(5)
C17A C11 C12 C13 -8.9(5)
C120 C11 C12 C13 177.4(5)
Ni1 C11 C12 C13 59.7(3)
C17A C11 C12 Ni1 -68.6(3)
C120 C11 C12 NI1 117.7(5)
C13 Ni1 C12 C11 118.5(4)
P1 Ni1 C12 C11 162.8(2)
Cl1 Ni1 C12 C11 -50.2(3)
C13A Ni1 C12 C11 78.3(3)
C17A Ni1 C12 C11 38.7(3)
C11 Ni1 C12 C13 -118.5(4)
P1 Ni1 C12 C13 44.3(3)
Cl1 Ni1 C12 C13 -168.7(2)
C13A Ni1 C12 C13 -40.2(3)
C17A Ni1 C12 C13 -79.7(3)
C11 C12 C13 C13A 10.3(5)
Ni1 C12 C13 C13A 74.4(3)
C11 C12 C13 Ni1 -64.2(3)
C11 Ni1 C13 C12 36.5(2)
P1 Ni1 C13 C12 -148.6(2)
Cl1 Ni1 C13 C12 31.6(6)
C13A Ni1 C13 C12 111.9(4)
C17A Ni1 C13 C12 78.2(3)
C12 Ni1 C13 C13A -111.9(4)
C11 Ni1 C13 C13A -75.3(3)
P1 Ni1 C13 C13A 99.5(3)
Cl1 Ni1 C13 C13A -80.3(5)
C17A Ni1 C13 C13A -33.6(2)
C12 C13 C13A C14 176.2(5)
Ni1 C13 C13A C14 -116.4(5)
C12 C13 C13A C17A -7.5(5)
Ni1 C13 C13A C17A 59.9(3)
C12 C13 C13A NI1 -67.3(3)
C13 Ni1 C13A C14 122.6(6)
C12 Ni1 C13A C14 165.0(5)
C11 Ni1 C13A C14 -151.9(5)
P1 Ni1 C13A C14 33.7(5)
Cl1 Ni1 C13A C14 -83.5(5)
C17A Ni1 C13A C14 -116.4(6)
C13 Ni1 C13A C17A -121.0(4)
C12 Ni1 C13A C17A -78.6(3)
C11 Ni1 C13A C17A -35.5(3)
P1 Ni1 C13A C17A 150.1(2)
Cl1 Ni1 C13A C17A 32.9(3)
C12 Ni1 C13A C13 42.4(3)
C11 Ni1 C13A C13 85.5(3)
P1 Ni1 C13A C13 -88.9(3)
Cl1 Ni1 C13A C13 153.9(2)
C17A Ni1 C13A C13 121.0(4)
C17A C13A C14 C15 0.4(6)
C13 C13A C14 C15 176.3(5)
Ni1 C13A C14 C15 94.3(5)
C13A C14 C15 C16 -1.2(7)
C14 C15 C16 C17 0.4(7)
C15 C16 C17 C17A 1.3(7)
C16 C17 C17A C13A -2.1(6)
C16 C17 C17A C11 -179.1(4)
C16 C17 C17A Ni1 -91.4(5)
C14 C13A C17A C17 1.3(7)
C13 C13A C17A C17 -175.5(4)
Ni1 C13A C17A C17 -124.7(4)
C14 C13A C17A C11 178.9(4)
C13 C13A C17A C11 2.1(5)
Ni1 C13A C17A C11 52.9(3)
C14 C13A C17A Ni1 126.1(4)
C13 C13A C17A Ni1 -50.8(3)
C12 C11 C17A C17 -178.6(5)
C120 C11 C17A C17 -4.4(7)
Ni1 C11 C17A C17 120.7(5)
C12 C11 C17A C13A 4.1(5)
C120 C11 C17A C13A 178.3(4)
Ni1 C11 C17A C13A -56.6(3)
C12 C11 C17A Ni1 60.8(3)
C120 C11 C17A Ni1 -125.1(4)
C13 Ni1 C17A C17 151.8(5)
C12 Ni1 C17A C17 -162.2(5)
C11 Ni1 C17A C17 -122.8(5)
P1 Ni1 C17A C17 73.6(5)
Cl1 Ni1 C17A C17 -41.9(4)
C13A Ni1 C17A C17 114.8(5)
C13 Ni1 C17A C13A 36.9(3)
C12 Ni1 C17A C13A 82.9(3)
C11 Ni1 C17A C13A 122.4(4)
P1 Ni1 C17A C13A -41.3(3)
CL1 Ni1 C17A C13A -156.8(2)
C13 Ni1 C17A C11 -85.4(3)
C12 Ni1 C17A C11 -39.4(3)
P1 Ni1 C17A C11 -163.6(2)
Cl1 Ni1 C17A C11 80.9(2)
C13A Ni1 C17A C11 -122.4(4)
C12 C11 C120 C121 -7.0(7)
C17A C11 C120 C121 -179.8(4)
Ni1 C11 C120 C121 80.2(5)
C122 N1 C121 C120 66.2(5)
C123 N1 C121 C120 -173.3(4)
C11 C120 C121 N1 67.2(6)
C61 P1 C81 C86 -164.2(4)
C71 P1 C81 C86 -55.6(4)
Ni1 P1 C81 C86 72.9(4)
C61 P1 C81 C82 15.7(4)
C71 P1 C81 C82 124.3(4)
Ni1 P1 C81 C82 -107.2(4)
C82 C81 C86 C85 -1.2(6)
P1 C81 C86 C85 178.7(3)
C81 C86 C85 C84 1.6(7)
C86 C85 C84 C83 -1.2(7)
C85 C84 C83 C82 0.6(7)
C84 C83 C82 C81 -0.3(7)
C86 C81 C82 C83 0.6(6)
P1 C81 C82 C83 -179.3(3)
C81 P1 C61 C66 80.8(4)
C71 P1 C61 C66 -25.8(4)
Ni1 P1 C61 C66 -152.3(3)
C81 P1 C61 C62 -96.7(4)
C71 P1 C61 C62 156.7(3)
Ni1 P1 C61 C62 30.2(4)
C66 C61 C62 C63 -1.9(6)
P1 C61 C62 C63 175.7(3)
C61 C62 C63 C64 1.4(7)
C62 C63 C64 C65 0.5(7)
C63 C64 C65 C66 -1.9(7)
C64 C65 C66 C61 1.4(7)
C62 C61 C66 C65 0.5(7)
P1 C61 C66 C65 -177.0(3)
C81 P1 C71 C76 -26.0(4)
C61 P1 C71 C76 81.6(4)
Ni1 P1 C71 C76 -155.1(3)
C81 P1 C71 C72 154.7(3)
C61 P1 C71 C72 -97.7(4)
Ni1 P1 C71 C72 25.5(4)
C72 C71 C76 C75 0.5(7)
P1 C71 C76 C75 -178.8(3)
C71 C76 C75 C74 0.0(7)
C76 C75 C74 C73 0.0(7)
C75 C74 C73 C72 -0.6(7)
C76 C71 C72 C73 -1.2(6)
P1 C71 C72 C73 178.2(3)
C74 C73 C72 C71 1.2(7)
C25 O C26 C27 176.0(4)
C26 O C25 C24 175.9(4)
